data_1539645
loop_
_publ_author_name
'Becker, S.'
'Mueller, B.G.'

_publ_section_title
;
 Vanadiumtetrafluoride
;
_journal_name_full 'Angewandte Chemie (German Edition)'
_journal_page_first 426
_journal_page_last 427
_journal_volume 102
_journal_year 1990
_chemical_formula_sum 'F4 V'
_chemical_name_systematic 'V F4'
_space_group_IT_number 14
_symmetry_space_group_name_Hall '-P 2yn'
_symmetry_space_group_name_H-M 'P 1 21/n 1'
_cell_angle_alpha 90
_cell_angle_beta 59.74
_cell_angle_gamma 90
_cell_formula_units_Z 2
_cell_length_a 5.381
_cell_length_b 5.17
_cell_length_c 5.34
_cell_volume 128.316
_citation_journal_id_ASTM ANCEAD
_cod_data_source_file Becker_ANCEAD_1990_921.cif
_cod_data_source_block F4V1
_cod_original_cell_volume 128.3163
_cod_original_sg_symbol_Hall '-P 2ybc (x-z,y,z)'
_cod_original_formula_sum 'F4 V1'
_cod_database_code 1539645

loop_
_symmetry_equiv_pos_as_xyz
x,y,z
-x+1/2,y+1/2,-z+1/2
-x,-y,-z
x-1/2,-y-1/2,z-1/2

loop_
_atom_site_label
_atom_site_type_symbol
_atom_site_fract_x
_atom_site_fract_y
_atom_site_fract_z
_atom_site_occupancy
_atom_site_U_iso_or_equiv
F1 F-1 0.6614 0.4142 0.6905 1 0.0
V1 V+4 0 0 0 1 0.0
F2 F-1 0.1693 0.2976 0.7562 1 0.0
